data_4028518
loop_
_publ_author_name
'Jing Sun'
'Ya-Jing Xie'
'Chao-Guo Yan'

_publ_contact_author_address
;
      College of Chemistry & Chemical Engineering
      Yangzhou University
      Yangzhou 225002, 
      P.R. China
;
_publ_contact_author_email cgyan@yzu.edu.cn
_publ_contact_author_fax +86-514-87975590-8401
_publ_contact_author_name 'Chao-Guo Yan'
_publ_contact_author_phone +86-514-87975531
_publ_section_title
;
 Construction of Dispirocyclopentanebisoxindoles via Self-Domino
 Michael-Aldol Reactions of 3-Phenacylideneoxindoles
;
_journal_name_full 'Journal of Organic Chemistry'
_journal_page_first 8354
_journal_page_last 8365
_journal_paper_doi 10.1021/jo4010603
_journal_volume 78
_journal_year 2013
_chemical_formula_moiety 'C49 H49 Cl2 N3 O4, C H Cl3'
_chemical_formula_sum 'C50 H50 Cl5 N3 O4'
_chemical_formula_weight 934.18
_chemical_name_systematic
; 
 ? 
;
_space_group_IT_number 2
_symmetry_cell_setting triclinic
_symmetry_space_group_name_Hall '-P 1'
_symmetry_space_group_name_H-M 'P -1'
_atom_sites_solution_hydrogens geom
_atom_sites_solution_primary direct
_atom_sites_solution_secondary difmap
_audit_creation_method SHELXL-97
_cell_angle_alpha 97.534(6)
_cell_angle_beta 99.983(5)
_cell_angle_gamma 94.847(6)
_cell_formula_units_Z 2
_cell_length_a 10.326(4)
_cell_length_b 15.052(6)
_cell_length_c 16.253(7)
_cell_measurement_reflns_used 3334
_cell_measurement_temperature 296(2)
_cell_measurement_theta_max 19.94
_cell_measurement_theta_min 2.31
_cell_volume 2451.5(17)
_computing_cell_refinement 'Bruker SMART'
_computing_data_collection 'Bruker SMART'
_computing_data_reduction 'Bruker SAINT'
_computing_molecular_graphics 'Bruker SHELXTL'
_computing_publication_material 'Bruker SHELXTL'
_computing_structure_refinement 'SHELXL-97 (Sheldrick, 1997)'
_computing_structure_solution 'SHELXS-97 (Sheldrick, 1990)'
_diffrn_ambient_temperature 296(2)
_diffrn_measured_fraction_theta_full 0.967
_diffrn_measured_fraction_theta_max 0.967
_diffrn_measurement_device_type 'CCD area detector'
_diffrn_measurement_method 'phi and omega scans'
_diffrn_radiation_monochromator graphite
_diffrn_radiation_source 'fine-focus sealed tube'
_diffrn_radiation_type MoK\a
_diffrn_radiation_wavelength 0.71073
_diffrn_reflns_av_R_equivalents 0.0463
_diffrn_reflns_av_sigmaI/netI 0.0873
_diffrn_reflns_limit_h_max 13
_diffrn_reflns_limit_h_min -12
_diffrn_reflns_limit_k_max 19
_diffrn_reflns_limit_k_min -19
_diffrn_reflns_limit_l_max 21
_diffrn_reflns_limit_l_min -21
_diffrn_reflns_number 21288
_diffrn_reflns_theta_full 27.64
_diffrn_reflns_theta_max 27.64
_diffrn_reflns_theta_min 1.37
_exptl_absorpt_coefficient_mu 0.341
_exptl_absorpt_correction_T_max 0.940
_exptl_absorpt_correction_T_min 0.909
_exptl_absorpt_correction_type multi-scan
_exptl_absorpt_process_details sadabs
_exptl_crystal_colour colorless
_exptl_crystal_density_diffrn 1.266
_exptl_crystal_description block
_exptl_crystal_F_000 976
_exptl_crystal_size_max 0.28
_exptl_crystal_size_mid 0.24
_exptl_crystal_size_min 0.18
_refine_diff_density_max 0.573
_refine_diff_density_min -0.525
_refine_diff_density_rms 0.105
_refine_ls_extinction_coef 0.0118(10)
_refine_ls_extinction_expression Fc^*^=kFc[1+0.001xFc^2^\l^3^/sin(2\q)]^-1/4^
_refine_ls_extinction_method SHELXL
_refine_ls_goodness_of_fit_ref 1.073
_refine_ls_hydrogen_treatment mixed
_refine_ls_matrix_type full
_refine_ls_number_parameters 644
_refine_ls_number_reflns 11044
_refine_ls_number_restraints 324
_refine_ls_restrained_S_all 1.060
_refine_ls_R_factor_all 0.2128
_refine_ls_R_factor_gt 0.1389
_refine_ls_shift/su_max 0.000
_refine_ls_shift/su_mean 0.000
_refine_ls_structure_factor_coef Fsqd
_refine_ls_weighting_details 'calc w=1/[\s^2^(Fo^2^)+(0.0000P)^2^+20.0000P] where P=(Fo^2^+2Fc^2^)/3'
_refine_ls_weighting_scheme calc
_refine_ls_wR_factor_gt 0.3204
_refine_ls_wR_factor_ref 0.3482
_reflns_number_gt 5162
_reflns_number_total 11422
_reflns_threshold_expression >2sigma(I)
_cod_data_source_file jo4010603_si_001_05.cif
_cod_data_source_block 3a
_cod_database_code 4028518

loop_
_symmetry_equiv_pos_as_xyz
'x, y, z'
'-x, -y, -z'

loop_
_atom_site_label
_atom_site_type_symbol
_atom_site_fract_x
_atom_site_fract_y
_atom_site_fract_z
_atom_site_U_iso_or_equiv
_atom_site_adp_type
_atom_site_occupancy
_atom_site_symmetry_multiplicity
_atom_site_calc_flag
_atom_site_refinement_flags
_atom_site_disorder_assembly
_atom_site_disorder_group
Cl1 Cl 0.3573(3) 0.5791(2) 0.0416(2) 0.1064(11) Uani 1 1 d . A .
Cl2 Cl 0.1951(3) 0.1766(2) 0.58998(18) 0.1024(11) Uani 1 1 d . B .
O1 O 0.0174(5) 0.1733(4) 0.1767(4) 0.0607(15) Uani 1 1 d . . .
O2 O 0.2588(5) 0.1356(4) 0.2733(4) 0.0547(14) Uani 1 1 d . . .
H2 H 0.195(10) 0.146(7) 0.252(6) 0.082 Uiso 1 1 d . . .
O3 O 0.5002(5) 0.3966(4) 0.2652(3) 0.0571(14) Uani 1 1 d . . .
O4 O 0.2830(6) 0.4781(4) 0.3426(4) 0.0721(18) Uani 1 1 d . . .
N1 N 0.0021(6) 0.2631(5) 0.0713(4) 0.0609(18) Uani 1 1 d D . .
N2 N 0.2864(7) 0.1575(4) 0.1065(4) 0.0569(17) Uani 1 1 d . A .
H2C H 0.2337 0.1127 0.1132 0.068 Uiso 1 1 calc R . .
N3 N 0.5264(6) 0.3843(4) 0.4069(4) 0.0495(15) Uani 1 1 d D . .
C1 C -0.052(4) 0.057(2) -0.1530(16) 0.131(10) Uani 0.499(17) 1 d PDU A 1
H1A H -0.0319 -0.0048 -0.1579 0.196 Uiso 0.499(17) 1 calc PR A 1
H1B H 0.0062 0.0911 -0.1801 0.196 Uiso 0.499(17) 1 calc PR A 1
H1C H -0.1419 0.0585 -0.1796 0.196 Uiso 0.499(17) 1 calc PR A 1
C2 C -0.032(3) 0.0968(16) -0.0584(15) 0.106(7) Uani 0.499(17) 1 d PDU A 1
H2A H -0.0630 0.0536 -0.0247 0.127 Uiso 0.499(17) 1 calc PR A 1
H2B H 0.0591 0.1198 -0.0351 0.127 Uiso 0.499(17) 1 calc PR A 1
C3 C -0.122(3) 0.1734(16) -0.0667(16) 0.099(6) Uani 0.499(17) 1 d PDU A 1
H3A H -0.2111 0.1492 -0.0956 0.118 Uiso 0.499(17) 1 calc PR A 1
H3B H -0.0876 0.2170 -0.0985 0.118 Uiso 0.499(17) 1 calc PR A 1
C4 C -0.1249(17) 0.218(4) 0.024(2) 0.091(6) Uani 0.499(17) 1 d PDU A 1
H4A H -0.1883 0.2624 0.0214 0.109 Uiso 0.499(17) 1 calc PR A 1
H4B H -0.1558 0.1727 0.0554 0.109 Uiso 0.499(17) 1 calc PR A 1
C1B C 0.027(3) 0.062(2) -0.155(2) 0.135(11) Uani 0.501(17) 1 d PDU A 2
H1BA H 0.0121 0.0674 -0.2139 0.202 Uiso 0.501(17) 1 calc PR A 2
H1BB H -0.0205 0.0078 -0.1464 0.202 Uiso 0.501(17) 1 calc PR A 2
H1BC H 0.1202 0.0611 -0.1349 0.202 Uiso 0.501(17) 1 calc PR A 2
C2B C -0.021(3) 0.1447(17) -0.1051(16) 0.112(7) Uani 0.501(17) 1 d PDU A 2
H2BA H 0.0576 0.1849 -0.0783 0.134 Uiso 0.501(17) 1 calc PR A 2
H2BB H -0.0699 0.1758 -0.1470 0.134 Uiso 0.501(17) 1 calc PR A 2
C3B C -0.107(3) 0.137(2) -0.0366(16) 0.105(7) Uani 0.501(17) 1 d PDU A 2
H3BA H -0.1940 0.1086 -0.0648 0.126 Uiso 0.501(17) 1 calc PR A 2
H3BB H -0.0688 0.0952 -0.0006 0.126 Uiso 0.501(17) 1 calc PR A 2
C4B C -0.1252(16) 0.223(3) 0.021(3) 0.089(6) Uani 0.501(17) 1 d PDU A 2
H4BA H -0.1635 0.2658 -0.0129 0.107 Uiso 0.501(17) 1 calc PR A 2
H4BB H -0.1852 0.2082 0.0584 0.107 Uiso 0.501(17) 1 calc PR A 2
C5 C 0.0776(8) 0.3376(6) 0.0533(5) 0.054(2) Uani 1 1 d . A .
C6 C 0.0517(10) 0.3840(6) -0.0147(5) 0.068(2) Uani 1 1 d . . .
H6A H -0.0226 0.3675 -0.0571 0.081 Uiso 1 1 calc R A .
C7 C 0.1440(11) 0.4571(7) -0.0158(6) 0.076(3) Uani 1 1 d . A .
H7A H 0.1308 0.4889 -0.0613 0.091 Uiso 1 1 calc R . .
C8 C 0.2521(10) 0.4843(6) 0.0461(6) 0.070(2) Uani 1 1 d . . .
C9 C 0.2785(9) 0.4360(5) 0.1151(5) 0.059(2) Uani 1 1 d . A .
H9A H 0.3535 0.4526 0.1570 0.071 Uiso 1 1 calc R . .
C10 C 0.1902(7) 0.3642(5) 0.1183(4) 0.0463(17) Uani 1 1 d . . .
C11 C 0.0624(8) 0.2355(6) 0.1429(5) 0.0540(19) Uani 1 1 d . A .
C12 C 0.1950(7) 0.2948(5) 0.1781(4) 0.0458(17) Uani 1 1 d . A .
C13 C 0.2074(7) 0.3275(5) 0.2756(4) 0.0450(17) Uani 1 1 d . . .
H13A H 0.1358 0.2925 0.2936 0.054 Uiso 1 1 calc R A .
C14 C 0.1894(8) 0.4262(5) 0.2994(5) 0.0503(18) Uani 1 1 d . A .
C15 C 0.0587(9) 0.4598(6) 0.2718(5) 0.057(2) Uani 1 1 d . . .
C16 C 0.0531(9) 0.5527(6) 0.2762(6) 0.068(2) Uani 1 1 d . A .
H16A H 0.1306 0.5919 0.2931 0.082 Uiso 1 1 calc R . .
C17 C -0.0661(10) 0.5869(7) 0.2556(6) 0.075(3) Uani 1 1 d . . .
H17A H -0.0676 0.6490 0.2606 0.089 Uiso 1 1 calc R A .
C18 C -0.1838(10) 0.5311(8) 0.2277(6) 0.073(3) Uani 1 1 d . A .
C19 C -0.3147(11) 0.5670(8) 0.2030(8) 0.099(4) Uani 1 1 d . . .
H19A H -0.3558 0.5389 0.1470 0.148 Uiso 1 1 calc R A .
H19B H -0.3005 0.6311 0.2042 0.148 Uiso 1 1 calc R . .
H19C H -0.3711 0.5539 0.2420 0.148 Uiso 1 1 calc R . .
C20 C -0.1790(9) 0.4394(7) 0.2244(6) 0.067(2) Uani 1 1 d . . .
H20A H -0.2566 0.4003 0.2086 0.080 Uiso 1 1 calc R A .
C21 C -0.0588(8) 0.4055(6) 0.2444(5) 0.057(2) Uani 1 1 d . A .
H21A H -0.0575 0.3433 0.2391 0.068 Uiso 1 1 calc R . .
C22 C 0.3147(8) 0.2349(5) 0.1725(5) 0.0479(18) Uani 1 1 d . . .
H22A H 0.3897 0.2735 0.1621 0.058 Uiso 1 1 calc R A .
C23 C 0.3393(8) 0.1509(6) 0.0329(5) 0.054(2) Uani 1 1 d . . .
C24 C 0.3792(11) 0.2235(7) -0.0029(6) 0.078(3) Uani 1 1 d . A .
H24A H 0.3775 0.2815 0.0244 0.093 Uiso 1 1 calc R . .
C25 C 0.4222(11) 0.2116(8) -0.0791(6) 0.087(3) Uani 1 1 d . . .
H25A H 0.4440 0.2628 -0.1024 0.104 Uiso 1 1 calc R A .
C26 C 0.4346(12) 0.1310(8) -0.1219(6) 0.090(3) Uani 1 1 d . A .
C27 C 0.4848(15) 0.1194(10) -0.2061(7) 0.132(5) Uani 1 1 d . . .
H27A H 0.5413 0.1724 -0.2093 0.199 Uiso 1 1 calc R A .
H27B H 0.4107 0.1108 -0.2522 0.199 Uiso 1 1 calc R . .
H27C H 0.5335 0.0679 -0.2094 0.199 Uiso 1 1 calc R . .
C28 C 0.3930(13) 0.0564(8) -0.0849(7) 0.103(4) Uani 1 1 d . . .
H28A H 0.3970 -0.0014 -0.1122 0.123 Uiso 1 1 calc R A .
C29 C 0.3465(11) 0.0659(7) -0.0097(6) 0.084(3) Uani 1 1 d . A .
H29A H 0.3199 0.0149 0.0125 0.101 Uiso 1 1 calc R . .
C30 C 0.3524(7) 0.2086(5) 0.2607(4) 0.0429(16) Uani 1 1 d . A .
C31 C 0.4883(7) 0.1744(5) 0.2786(5) 0.0473(17) Uani 1 1 d . . .
C32 C 0.5869(8) 0.1894(5) 0.2312(5) 0.056(2) Uani 1 1 d . A .
H32A H 0.5694 0.2203 0.1853 0.068 Uiso 1 1 calc R . .
C33 C 0.7084(9) 0.1597(6) 0.2508(6) 0.062(2) Uani 1 1 d . . .
H33A H 0.7714 0.1707 0.2178 0.075 Uiso 1 1 calc R A .
C34 C 0.7398(9) 0.1136(7) 0.3187(6) 0.069(2) Uani 1 1 d . A .
C35 C 0.8750(11) 0.0769(10) 0.3391(8) 0.115(5) Uani 1 1 d . . .
H35A H 0.8896 0.0645 0.3962 0.172 Uiso 1 1 calc R A .
H35B H 0.9439 0.1210 0.3326 0.172 Uiso 1 1 calc R . .
H35C H 0.8756 0.0224 0.3012 0.172 Uiso 1 1 calc R . .
C36 C 0.6429(9) 0.0972(7) 0.3640(7) 0.078(3) Uani 1 1 d . . .
H36A H 0.6607 0.0646 0.4087 0.094 Uiso 1 1 calc R A .
C37 C 0.5185(9) 0.1272(6) 0.3461(5) 0.061(2) Uani 1 1 d . A .
H37A H 0.4558 0.1156 0.3793 0.073 Uiso 1 1 calc R . .
C38 C 0.3391(7) 0.2982(5) 0.3213(4) 0.0432(16) Uani 1 1 d . A .
C39 C 0.4608(7) 0.3661(5) 0.3247(5) 0.0478(18) Uani 1 1 d . A .
C40 C 0.4581(8) 0.3399(5) 0.4605(5) 0.0525(19) Uani 1 1 d . A .
C41 C 0.4926(9) 0.3452(7) 0.5477(5) 0.067(2) Uani 1 1 d . . .
H41A H 0.5675 0.3808 0.5788 0.081 Uiso 1 1 calc R B .
C42 C 0.4071(10) 0.2934(7) 0.5858(5) 0.068(3) Uani 1 1 d . B .
H42A H 0.4253 0.2945 0.6440 0.081 Uiso 1 1 calc R . .
C43 C 0.2967(10) 0.2408(7) 0.5383(5) 0.070(3) Uani 1 1 d . . .
C44 C 0.2633(8) 0.2355(6) 0.4519(5) 0.058(2) Uani 1 1 d . A .
H44A H 0.1895 0.1983 0.4214 0.070 Uiso 1 1 calc R . .
C45 C 0.3446(7) 0.2882(6) 0.4110(4) 0.0496(18) Uani 1 1 d . . .
C46 C 0.6545(12) 0.4376(13) 0.429(3) 0.063(5) Uani 0.594(14) 1 d PDU B 1
H46A H 0.6574 0.4805 0.4800 0.076 Uiso 0.594(14) 1 calc PR B 1
H46B H 0.6689 0.4711 0.3842 0.076 Uiso 0.594(14) 1 calc PR B 1
C47 C 0.7636(15) 0.3743(13) 0.4453(12) 0.062(4) Uani 0.594(14) 1 d PDU B 1
H47A H 0.7447 0.3386 0.4882 0.075 Uiso 0.594(14) 1 calc PR B 1
H47B H 0.7613 0.3332 0.3938 0.075 Uiso 0.594(14) 1 calc PR B 1
C48 C 0.9034(13) 0.4249(10) 0.4739(11) 0.082(5) Uani 0.594(14) 1 d PDU B 1
H48A H 0.9078 0.4648 0.5266 0.098 Uiso 0.594(14) 1 calc PR B 1
H48B H 0.9232 0.4613 0.4317 0.098 Uiso 0.594(14) 1 calc PR B 1
C49 C 1.006(2) 0.3565(16) 0.4863(16) 0.114(7) Uani 0.594(14) 1 d PDU B 1
H49A H 1.0909 0.3881 0.5115 0.171 Uiso 0.594(14) 1 calc PR B 1
H49B H 1.0103 0.3232 0.4325 0.171 Uiso 0.594(14) 1 calc PR B 1
H49C H 0.9794 0.3157 0.5226 0.171 Uiso 0.594(14) 1 calc PR B 1
C46B C 0.6507(17) 0.441(2) 0.437(4) 0.059(7) Uani 0.406(14) 1 d PDU B 2
H46C H 0.6599 0.4580 0.4979 0.071 Uiso 0.406(14) 1 calc PR B 2
H46D H 0.6457 0.4959 0.4121 0.071 Uiso 0.406(14) 1 calc PR B 2
C47B C 0.777(3) 0.400(2) 0.4198(17) 0.068(6) Uani 0.406(14) 1 d PDU B 2
H47C H 0.7611 0.3641 0.3642 0.082 Uiso 0.406(14) 1 calc PR B 2
H47D H 0.8487 0.4472 0.4227 0.082 Uiso 0.406(14) 1 calc PR B 2
C48B C 0.813(2) 0.3406(18) 0.4887(16) 0.088(6) Uani 0.406(14) 1 d PDU B 2
H48C H 0.7396 0.2952 0.4870 0.105 Uiso 0.406(14) 1 calc PR B 2
H48D H 0.8312 0.3772 0.5441 0.105 Uiso 0.406(14) 1 calc PR B 2
C49B C 0.937(3) 0.295(2) 0.472(2) 0.105(9) Uani 0.406(14) 1 d PDU B 2
H49D H 1.0062 0.3108 0.5208 0.157 Uiso 0.406(14) 1 calc PR B 2
H49E H 0.9657 0.3154 0.4240 0.157 Uiso 0.406(14) 1 calc PR B 2
H49F H 0.9151 0.2308 0.4612 0.157 Uiso 0.406(14) 1 calc PR B 2
C50 C 0.7332(19) 0.0936(14) 0.6368(11) 0.177(8) Uani 1 1 d . . .
H50A H 0.7225 0.0625 0.6849 0.212 Uiso 1 1 calc R . .
Cl3 Cl 0.8044(11) 0.2002(6) 0.6801(6) 0.377(7) Uani 1 1 d . . .
Cl4 Cl 0.5803(5) 0.0987(3) 0.5859(3) 0.1481(16) Uani 1 1 d . . .
Cl5 Cl 0.8206(6) 0.0272(5) 0.5787(4) 0.228(3) Uani 1 1 d . . .

loop_
_atom_site_aniso_label
_atom_site_aniso_U_11
_atom_site_aniso_U_22
_atom_site_aniso_U_33
_atom_site_aniso_U_23
_atom_site_aniso_U_13
_atom_site_aniso_U_12
Cl1 0.107(2) 0.088(2) 0.130(3) 0.0599(19) 0.0102(19) -0.0022(17)
Cl2 0.113(2) 0.136(3) 0.0775(18) 0.0488(18) 0.0431(17) 0.022(2)
O1 0.054(3) 0.066(4) 0.059(3) 0.014(3) 0.004(3) -0.009(3)
O2 0.047(3) 0.057(3) 0.058(3) 0.003(3) 0.012(3) 0.001(3)
O3 0.056(3) 0.063(3) 0.051(3) 0.012(3) 0.010(3) -0.004(3)
O4 0.064(4) 0.063(4) 0.078(4) -0.011(3) -0.006(3) 0.012(3)
N1 0.047(4) 0.072(5) 0.055(4) 0.008(4) -0.010(3) -0.001(3)
N2 0.067(4) 0.053(4) 0.048(4) -0.007(3) 0.017(3) 0.000(3)
N3 0.048(4) 0.058(4) 0.039(3) 0.004(3) 0.001(3) 0.009(3)
C1 0.138(19) 0.099(15) 0.123(17) 0.003(14) -0.029(17) -0.044(16)
C2 0.106(12) 0.102(12) 0.090(11) 0.015(10) -0.022(11) -0.021(11)
C3 0.093(11) 0.096(12) 0.087(11) 0.018(10) -0.028(10) -0.018(10)
C4 0.072(11) 0.100(12) 0.083(11) 0.015(10) -0.030(10) -0.003(10)
C1B 0.13(2) 0.095(16) 0.131(18) -0.042(14) -0.029(18) -0.030(18)
C2B 0.117(12) 0.102(12) 0.098(12) 0.010(10) -0.012(11) -0.015(11)
C3B 0.090(12) 0.099(13) 0.106(12) 0.010(10) -0.019(11) -0.017(11)
C4B 0.070(10) 0.098(11) 0.081(11) 0.014(10) -0.027(10) -0.009(10)
C5 0.067(5) 0.059(5) 0.035(4) 0.002(3) 0.001(4) 0.020(4)
C6 0.080(7) 0.066(6) 0.054(5) 0.009(4) -0.003(5) 0.017(5)
C7 0.093(8) 0.085(7) 0.056(5) 0.025(5) 0.015(5) 0.026(6)
C8 0.071(6) 0.060(5) 0.083(7) 0.025(5) 0.017(5) 0.010(5)
C9 0.063(5) 0.055(5) 0.059(5) 0.013(4) 0.015(4) 0.000(4)
C10 0.050(4) 0.052(4) 0.038(4) 0.009(3) 0.006(3) 0.012(4)
C11 0.054(5) 0.061(5) 0.041(4) -0.003(4) 0.004(4) 0.000(4)
C12 0.047(4) 0.050(4) 0.039(4) 0.004(3) 0.005(3) 0.005(3)
C13 0.043(4) 0.056(4) 0.037(4) 0.004(3) 0.009(3) 0.006(3)
C14 0.047(4) 0.057(5) 0.048(4) 0.003(4) 0.011(4) 0.011(4)
C15 0.062(5) 0.069(5) 0.041(4) 0.008(4) 0.008(4) 0.022(4)
C16 0.066(6) 0.063(6) 0.074(6) 0.016(5) 0.001(5) 0.009(5)
C17 0.073(6) 0.060(6) 0.091(7) 0.020(5) 0.001(5) 0.022(5)
C18 0.069(6) 0.096(8) 0.067(6) 0.031(5) 0.021(5) 0.037(6)
C19 0.092(8) 0.110(9) 0.108(9) 0.037(7) 0.018(7) 0.056(7)
C20 0.048(5) 0.088(7) 0.063(5) 0.007(5) 0.009(4) 0.011(5)
C21 0.047(5) 0.066(5) 0.060(5) 0.015(4) 0.009(4) 0.019(4)
C22 0.053(5) 0.042(4) 0.047(4) -0.001(3) 0.011(3) 0.003(3)
C23 0.060(5) 0.060(5) 0.043(4) -0.001(4) 0.014(4) 0.010(4)
C24 0.116(9) 0.065(6) 0.055(5) 0.002(4) 0.030(5) 0.008(6)
C25 0.110(9) 0.092(8) 0.059(6) 0.004(5) 0.034(6) -0.009(7)
C26 0.116(9) 0.093(8) 0.060(6) -0.011(6) 0.025(6) 0.026(7)
C27 0.183(15) 0.154(13) 0.064(7) -0.014(8) 0.058(8) 0.015(11)
C28 0.148(12) 0.080(8) 0.080(7) -0.021(6) 0.045(8) 0.010(7)
C29 0.116(9) 0.064(6) 0.075(7) -0.005(5) 0.037(6) 0.002(6)
C30 0.041(4) 0.048(4) 0.042(4) 0.009(3) 0.011(3) 0.004(3)
C31 0.048(4) 0.048(4) 0.048(4) 0.003(3) 0.016(3) 0.006(3)
C32 0.063(5) 0.058(5) 0.052(5) 0.009(4) 0.020(4) 0.009(4)
C33 0.060(5) 0.066(5) 0.070(6) 0.011(4) 0.030(4) 0.018(4)
C34 0.060(6) 0.084(7) 0.069(6) 0.015(5) 0.018(5) 0.026(5)
C35 0.072(7) 0.184(14) 0.112(10) 0.059(9) 0.033(7) 0.066(8)
C36 0.062(6) 0.101(8) 0.087(7) 0.042(6) 0.020(5) 0.031(6)
C37 0.060(5) 0.073(6) 0.061(5) 0.025(4) 0.024(4) 0.024(4)
C38 0.036(4) 0.058(4) 0.037(4) 0.008(3) 0.009(3) 0.010(3)
C39 0.047(4) 0.055(4) 0.040(4) -0.002(3) 0.005(3) 0.015(4)
C40 0.050(5) 0.057(5) 0.049(4) 0.003(4) 0.002(4) 0.016(4)
C41 0.068(6) 0.089(7) 0.043(4) 0.001(4) 0.004(4) 0.025(5)
C42 0.080(7) 0.089(7) 0.040(4) 0.011(4) 0.013(4) 0.032(5)
C43 0.074(6) 0.102(7) 0.047(5) 0.024(5) 0.025(5) 0.032(6)
C44 0.055(5) 0.072(6) 0.049(5) 0.011(4) 0.010(4) 0.014(4)
C45 0.044(4) 0.068(5) 0.040(4) 0.005(4) 0.014(3) 0.016(4)
C46 0.048(8) 0.072(9) 0.065(10) 0.008(8) 0.000(8) 0.002(8)
C47 0.047(8) 0.076(10) 0.065(9) 0.019(7) 0.002(7) 0.009(7)
C48 0.064(8) 0.094(10) 0.084(9) -0.007(8) 0.013(7) 0.016(8)
C49 0.070(12) 0.139(17) 0.127(15) 0.003(14) 0.001(12) 0.044(12)
C46B 0.048(11) 0.069(11) 0.055(11) 0.009(10) 0.000(10) 0.000(10)
C47B 0.050(10) 0.079(12) 0.072(12) 0.013(10) 0.005(9) -0.002(9)
C48B 0.068(11) 0.101(12) 0.092(12) 0.008(10) 0.011(10) 0.011(10)
C49B 0.059(14) 0.110(18) 0.139(19) 0.009(17) 0.011(15) 0.007(14)
C50 0.177(18) 0.23(2) 0.119(13) -0.007(13) -0.002(12) 0.096(17)
Cl3 0.477(16) 0.225(8) 0.320(11) 0.066(8) -0.145(10) -0.172(9)
Cl4 0.145(4) 0.187(4) 0.130(3) 0.035(3) 0.051(3) 0.048(3)
Cl5 0.225(6) 0.323(8) 0.202(6) 0.118(6) 0.094(5) 0.169(6)

loop_
_atom_type_symbol
_atom_type_description
_atom_type_scat_dispersion_real
_atom_type_scat_dispersion_imag
_atom_type_scat_source
C C 0.0033 0.0016 'International Tables Vol C Tables 4.2.6.8 and 6.1.1.4'
H H 0.0000 0.0000 'International Tables Vol C Tables 4.2.6.8 and 6.1.1.4'
N N 0.0061 0.0033 'International Tables Vol C Tables 4.2.6.8 and 6.1.1.4'
O O 0.0106 0.0060 'International Tables Vol C Tables 4.2.6.8 and 6.1.1.4'
Cl Cl 0.1484 0.1585 'International Tables Vol C Tables 4.2.6.8 and 6.1.1.4'

loop_
_geom_angle_atom_site_label_1
_geom_angle_atom_site_label_2
_geom_angle_atom_site_label_3
_geom_angle
C11 N1 C5 110.5(6)
C11 N1 C4B 125(3)
C5 N1 C4B 125(3)
C11 N1 C4 121(2)
C5 N1 C4 128(3)
C4B N1 C4 4(5)
C23 N2 C22 124.2(7)
C39 N3 C40 111.4(6)
C39 N3 C46 121(2)
C40 N3 C46 127(2)
C39 N3 C46B 126(3)
C40 N3 C46B 123(3)
C46 N3 C46B 6(4)
C3 C2 C1 99(2)
C2 C3 C4 107(3)
N1 C4 C3 114.8(19)
C3B C2B C1B 124(3)
C4B C3B C2B 119(3)
N1 C4B C3B 110(2)
C6 C5 N1 128.3(8)
C6 C5 C10 121.5(8)
N1 C5 C10 110.2(7)
C5 C6 C7 115.9(9)
C8 C7 C6 123.6(9)
C7 C8 C9 120.1(9)
C7 C8 Cl1 120.3(8)
C9 C8 Cl1 119.6(8)
C10 C9 C8 117.9(8)
C9 C10 C5 121.0(7)
C9 C10 C12 131.0(7)
C5 C10 C12 107.7(7)
O1 C11 N1 125.6(7)
O1 C11 C12 124.7(7)
N1 C11 C12 109.7(7)
C10 C12 C11 101.4(6)
C10 C12 C13 119.1(6)
C11 C12 C13 110.3(6)
C10 C12 C22 112.4(6)
C11 C12 C22 109.5(6)
C13 C12 C22 104.1(5)
C14 C13 C38 114.7(6)
C14 C13 C12 115.2(6)
C38 C13 C12 107.5(5)
O4 C14 C15 120.4(7)
O4 C14 C13 119.4(7)
C15 C14 C13 120.2(7)
C21 C15 C16 116.8(8)
C21 C15 C14 124.5(8)
C16 C15 C14 118.7(8)
C17 C16 C15 120.6(9)
C16 C17 C18 121.8(9)
C20 C18 C17 117.7(8)
C20 C18 C19 119.7(10)
C17 C18 C19 122.7(10)
C18 C20 C21 120.1(9)
C15 C21 C20 122.8(9)
N2 C22 C30 112.6(6)
N2 C22 C12 114.8(6)
C30 C22 C12 105.3(6)
C24 C23 C29 117.2(8)
C24 C23 N2 124.1(8)
C29 C23 N2 118.6(8)
C23 C24 C25 120.9(9)
C26 C25 C24 124.4(11)
C25 C26 C28 114.5(10)
C25 C26 C27 123.5(12)
C28 C26 C27 122.0(10)
C29 C28 C26 122.5(10)
C28 C29 C23 120.5(10)
O2 C30 C31 105.3(6)
O2 C30 C22 110.9(6)
C31 C30 C22 114.6(6)
O2 C30 C38 109.4(5)
C31 C30 C38 113.9(6)
C22 C30 C38 102.8(5)
C37 C31 C32 117.2(7)
C37 C31 C30 119.2(7)
C32 C31 C30 123.5(7)
C33 C32 C31 121.6(8)
C32 C33 C34 121.5(8)
C36 C34 C33 117.1(8)
C36 C34 C35 121.1(9)
C33 C34 C35 121.7(9)
C34 C36 C37 122.8(9)
C31 C37 C36 119.7(8)
C45 C38 C39 102.8(6)
C45 C38 C13 115.6(6)
C39 C38 C13 113.5(6)
C45 C38 C30 115.2(6)
C39 C38 C30 108.4(5)
C13 C38 C30 101.6(5)
O3 C39 N3 124.2(7)
O3 C39 C38 128.1(6)
N3 C39 C38 107.6(6)
C41 C40 C45 124.1(8)
C41 C40 N3 127.3(8)
C45 C40 N3 108.6(6)
C40 C41 C42 115.8(9)
C43 C42 C41 121.1(8)
C44 C43 C42 122.9(9)
C44 C43 Cl2 118.4(8)
C42 C43 Cl2 118.7(7)
C43 C44 C45 118.0(9)
C40 C45 C44 118.1(7)
C40 C45 C38 109.5(7)
C44 C45 C38 132.3(7)
N3 C46 C47 109.2(13)
C48 C47 C46 113.3(12)
C47 C48 C49 109.7(15)
N3 C46B C47B 117(2)
C48B C47B C46B 106(3)
C47B C48B C49B 108(2)
Cl4 C50 Cl5 112.6(10)
Cl4 C50 Cl3 109.3(11)
Cl5 C50 Cl3 117.8(14)

loop_
_geom_bond_atom_site_label_1
_geom_bond_atom_site_label_2
_geom_bond_distance
Cl1 C8 1.737(10)
Cl2 C43 1.757(10)
O1 C11 1.242(9)
O2 C30 1.460(9)
O3 C39 1.238(9)
O4 C14 1.237(9)
N1 C11 1.354(10)
N1 C5 1.403(11)
N1 C4B 1.456(10)
N1 C4 1.457(10)
N2 C23 1.395(9)
N2 C22 1.450(9)
N3 C39 1.371(9)
N3 C40 1.410(10)
N3 C46 1.450(9)
N3 C46B 1.451(10)
C1 C2 1.549(10)
C2 C3 1.547(10)
C3 C4 1.549(10)
C1B C2B 1.555(10)
C2B C3B 1.549(10)
C3B C4B 1.548(10)
C5 C6 1.382(11)
C5 C10 1.419(10)
C6 C7 1.398(13)
C7 C8 1.361(13)
C8 C9 1.415(12)
C9 C10 1.366(11)
C10 C12 1.515(10)
C11 C12 1.544(11)
C12 C13 1.577(9)
C12 C22 1.598(10)
C13 C14 1.521(10)
C13 C38 1.559(10)
C14 C15 1.498(11)
C15 C21 1.374(12)
C15 C16 1.397(12)
C16 C17 1.378(12)
C17 C18 1.387(14)
C18 C20 1.380(13)
C18 C19 1.507(13)
C20 C21 1.385(11)
C22 C30 1.531(10)
C23 C24 1.369(12)
C23 C29 1.387(12)
C24 C25 1.382(12)
C25 C26 1.344(14)
C26 C28 1.411(16)
C26 C27 1.540(14)
C28 C29 1.384(14)
C30 C31 1.529(10)
C30 C38 1.592(10)
C31 C37 1.390(11)
C31 C32 1.399(10)
C32 C33 1.367(11)
C33 C34 1.384(12)
C34 C36 1.367(12)
C34 C35 1.544(12)
C36 C37 1.393(11)
C38 C45 1.478(9)
C38 C39 1.540(10)
C40 C41 1.390(11)
C40 C45 1.408(11)
C41 C42 1.404(13)
C42 C43 1.379(13)
C43 C44 1.377(11)
C44 C45 1.412(11)
C46 C47 1.546(10)
C47 C48 1.539(9)
C48 C49 1.543(9)
C46B C47B 1.547(10)
C47B C48B 1.537(10)
C48B C49B 1.549(10)
C50 Cl4 1.663(17)
C50 Cl5 1.704(17)
C50 Cl3 1.71(2)

loop_
_geom_hbond_atom_site_label_D
_geom_hbond_atom_site_label_H
_geom_hbond_atom_site_label_A
_geom_hbond_distance_DH
_geom_hbond_distance_HA
_geom_hbond_distance_DA
_geom_hbond_angle_DHA
O2 H2 O1 0.73(9) 2.12(10) 2.849(8) 173(11)
